data_7105556
loop_
_publ_author_name
'Bredikhin, Alexander A.'
'Bredikhina, Zemfira A.'
'Akhatova, Flyura S.'
'Gubaidullin, Aidar T.'

_publ_section_title
;
 p-Tolyl glycerol ether: is it possible to find more simple molecular
 organogelator with pronounced chirality driven properties?
;
_journal_issue 20
_journal_name_full 'Chemical communications (Cambridge, England)'
_journal_page_first 3523
_journal_page_last 3525
_journal_paper_doi 10.1039/b924948f
_journal_volume 46
_journal_year 2010
_chemical_absolute_configuration unk
_chemical_formula_moiety 'C10 H14 O3'
_chemical_formula_sum 'C10 H14 O3'
_chemical_formula_weight 182.21
_chemical_name_systematic
;
?
;
_space_group_IT_number 7
_symmetry_cell_setting monoclinic
_symmetry_Int_Tables_number 7
_symmetry_space_group_name_Hall 'P -2yc'
_symmetry_space_group_name_H-M 'P 1 c 1'
_atom_sites_solution_hydrogens geom
_atom_sites_solution_primary direct
_atom_sites_solution_secondary difmap
_audit_creation_method SHELXL-97
_cell_angle_alpha 90.00
_cell_angle_beta 90.091(2)
_cell_angle_gamma 90.00
_cell_formula_units_Z 4
_cell_length_a 17.264(2)
_cell_length_b 4.7225(7)
_cell_length_c 11.9008(17)
_cell_measurement_reflns_used 2690
_cell_measurement_temperature 296(2)
_cell_measurement_theta_max 22.60
_cell_measurement_theta_min 2.36
_cell_volume 970.3(2)
_computing_cell_refinement 'APEX2 v2008.6-1 (Bruker AXS)'
_computing_data_collection 'Bruker SMART'
_computing_data_reduction 'SAINT V7.34A (Bruker AXS, 2006)'
_computing_molecular_graphics 'Ortep-3 for Windows (Farrugia, 1997)'
_computing_publication_material 'WinGX publication routines (Farrugia, 1999)'
_computing_structure_refinement 'SHELXL-97 (Sheldrick, 1997)'
_computing_structure_solution 'SHELXS-97 (Sheldrick, 1990)'
_diffrn_ambient_temperature 296(2)
_diffrn_measured_fraction_theta_full 0.99
_diffrn_measured_fraction_theta_max 0.956
_diffrn_measurement_device_type 'Bruker APEX-II CCD'
_diffrn_measurement_method 'phi and omega scans'
_diffrn_radiation_monochromator graphite
_diffrn_radiation_source 'fine-focus sealed tube'
_diffrn_radiation_type MoK\a
_diffrn_radiation_wavelength 0.71073
_diffrn_reflns_av_R_equivalents 0.0389
_diffrn_reflns_av_sigmaI/netI 0.0312
_diffrn_reflns_limit_h_max 22
_diffrn_reflns_limit_h_min -22
_diffrn_reflns_limit_k_max 6
_diffrn_reflns_limit_k_min -6
_diffrn_reflns_limit_l_max 15
_diffrn_reflns_limit_l_min -15
_diffrn_reflns_number 12167
_diffrn_reflns_theta_full 27.94
_diffrn_reflns_theta_max 27.94
_diffrn_reflns_theta_min 2.36
_exptl_absorpt_coefficient_mu 0.091
_exptl_absorpt_correction_T_max 0.9973
_exptl_absorpt_correction_T_min 0.9567
_exptl_absorpt_correction_type multi-scan
_exptl_absorpt_process_details
;
G.M. Sheldrick (1998a). SADABS v.2.01, Bruker.
Siemens Area Detector Absorption Correction Program.
Bruker AXS. Madison. Wisconsin. USA
;
_exptl_crystal_colour colorless
_exptl_crystal_density_diffrn 1.247
_exptl_crystal_density_method 'not measured'
_exptl_crystal_description plate
_exptl_crystal_F_000 392
_exptl_crystal_size_max 0.49
_exptl_crystal_size_mid 0.38
_exptl_crystal_size_min 0.03
_refine_diff_density_max 0.566
_refine_diff_density_min -0.306
_refine_diff_density_rms 0.076
_refine_ls_extinction_method none
_refine_ls_goodness_of_fit_ref 1.017
_refine_ls_hydrogen_treatment constr
_refine_ls_matrix_type full
_refine_ls_number_parameters 238
_refine_ls_number_reflns 2236
_refine_ls_number_restraints 2
_refine_ls_restrained_S_all 1.017
_refine_ls_R_factor_all 0.1001
_refine_ls_R_factor_gt 0.0768
_refine_ls_shift/su_max 0.000
_refine_ls_shift/su_mean 0.000
_refine_ls_structure_factor_coef Fsqd
_refine_ls_weighting_details 'calc w=1/[\s^2^(Fo^2^)+(0.1673P)^2^+0.0000P] where P=(Fo^2^+2Fc^2^)/3'
_refine_ls_weighting_scheme calc
_refine_ls_wR_factor_gt 0.2048
_refine_ls_wR_factor_ref 0.2257
_reflns_number_gt 1597
_reflns_number_total 2236
_reflns_threshold_expression >2sigma(I)
_cod_data_source_file b924948f.txt
_cod_data_source_block rac_7
_cod_depositor_comments
;
The following automatic conversions were performed:
'_symmetry_cell_setting' value 'Monoclinic' changed to 'monoclinic'
according to '/home/saulius/struct/CIF-dictionaries/cif_core.dic'
dictionary named 'cif_core.dic' version 2.4.1 from 2010-06-29.

Automatic conversion script
Id: cif_fix_enum 1527 2010-12-29 10:47:43Z saulius 
;
_cod_original_sg_symbol_H-M 'P c'
_cod_database_code 7105556

loop_
_symmetry_equiv_pos_as_xyz
'x, y, z'
'x, -y, z+1/2'

loop_
_atom_site_label
_atom_site_type_symbol
_atom_site_fract_x
_atom_site_fract_y
_atom_site_fract_z
_atom_site_U_iso_or_equiv
_atom_site_adp_type
_atom_site_occupancy
_atom_site_symmetry_multiplicity
_atom_site_calc_flag
_atom_site_refinement_flags
_atom_site_disorder_assembly
_atom_site_disorder_group
O1A O 0.4649(2) 1.1510(8) 0.7256(3) 0.0580(9) Uani 1 1 d . . .
H1A H 0.4376 1.2409 0.7692 0.087 Uiso 1 1 calc R . .
C1A C 0.5142(3) 0.9656(12) 0.7876(4) 0.0502(11) Uani 1 1 d . . .
H11A H 0.5591 1.0715 0.8132 0.060 Uiso 1 1 calc R . .
H12A H 0.5326 0.8174 0.7378 0.060 Uiso 1 1 calc R . .
O2A O 0.4245(2) 0.6157(9) 0.8455(4) 0.0618(10) Uani 1 1 d . . .
H2A H 0.3910 0.5821 0.8924 0.093 Uiso 1 1 calc R . .
C2A C 0.4756(3) 0.8307(10) 0.8877(5) 0.0490(11) Uani 1 1 d . . .
H21A H 0.4444 0.9750 0.9258 0.059 Uiso 1 1 calc R . .
O3A O 0.5894(2) 0.5421(8) 0.9138(3) 0.0512(8) Uani 1 1 d . . .
C3A C 0.5345(4) 0.7136(12) 0.9713(4) 0.0552(13) Uani 1 1 d . . .
H31A H 0.5609 0.8687 1.0087 0.066 Uiso 1 1 calc R . .
H32A H 0.5081 0.6018 1.0279 0.066 Uiso 1 1 calc R . .
C4A C 0.6450(3) 0.4141(11) 0.9762(4) 0.0455(10) Uani 1 1 d . . .
C5A C 0.6510(3) 0.4368(13) 1.0931(5) 0.0554(12) Uani 1 1 d . . .
H5A H 0.6171 0.5504 1.1337 0.066 Uiso 1 1 calc R . .
C6A C 0.7101(4) 0.2821(12) 1.1476(5) 0.0580(13) Uani 1 1 d . . .
H6A H 0.7138 0.2921 1.2255 0.070 Uiso 1 1 calc R . .
C7A C 0.7623(3) 0.1177(12) 1.0904(4) 0.0528(12) Uani 1 1 d . . .
C8A C 0.7562(3) 0.1029(12) 0.9740(5) 0.0547(12) Uani 1 1 d . . .
H8A H 0.7909 -0.0070 0.9333 0.066 Uiso 1 1 calc R . .
C9A C 0.6978(3) 0.2534(12) 0.9178(4) 0.0524(12) Uani 1 1 d . . .
H9A H 0.6947 0.2444 0.8399 0.063 Uiso 1 1 calc R . .
C10A C 0.8263(5) -0.0337(16) 1.1499(6) 0.0720(16) Uani 1 1 d . . .
H13A H 0.8559 -0.1409 1.0966 0.108 Uiso 1 1 calc R . .
H14A H 0.8047 -0.1593 1.2051 0.108 Uiso 1 1 calc R . .
H15A H 0.8593 0.1018 1.1864 0.108 Uiso 1 1 calc R . .
O1B O 0.3089(3) 0.6052(9) 0.4726(4) 0.0651(11) Uani 1 1 d . . .
H1B H 0.3100 0.7693 0.4951 0.098 Uiso 1 1 calc R . .
C1B C 0.2533(3) 0.4492(13) 0.5352(5) 0.0563(13) Uani 1 1 d . . .
H11B H 0.2296 0.3080 0.4870 0.068 Uiso 1 1 calc R . .
H12B H 0.2129 0.5763 0.5608 0.068 Uiso 1 1 calc R . .
C2B C 0.2899(3) 0.3032(13) 0.6362(5) 0.0545(12) Uani 1 1 d . . .
H21B H 0.3226 0.4421 0.6749 0.065 Uiso 1 1 calc R . .
O2B O 0.3386(2) 0.0803(9) 0.5981(4) 0.0630(11) Uani 1 1 d . . .
H2B H 0.3775 0.1475 0.5689 0.095 Uiso 1 1 calc R . .
C3B C 0.2307(3) 0.1960(12) 0.7193(5) 0.0583(13) Uani 1 1 d . . .
H31B H 0.2560 0.0836 0.7768 0.070 Uiso 1 1 calc R . .
H32B H 0.2051 0.3545 0.7554 0.070 Uiso 1 1 calc R . .
O3B O 0.1748(2) 0.0263(9) 0.6606(3) 0.0540(9) Uani 1 1 d . . .
C4B C 0.1182(3) -0.0971(11) 0.7247(5) 0.0525(12) Uani 1 1 d . . .
C5B C 0.0674(3) -0.2718(14) 0.6633(4) 0.0562(13) Uani 1 1 d . . .
H5B H 0.0728 -0.2942 0.5861 0.067 Uiso 1 1 calc R . .
C6B C 0.0090(4) -0.4094(14) 0.7216(5) 0.0615(14) Uani 1 1 d . . .
H6B H -0.0252 -0.5241 0.6817 0.074 Uiso 1 1 calc R . .
C7B C -0.0007(3) -0.3831(12) 0.8368(5) 0.0553(13) Uani 1 1 d . . .
C8B C 0.0498(4) -0.2185(15) 0.8925(5) 0.0651(15) Uani 1 1 d . . .
H8B H 0.0459 -0.2055 0.9702 0.078 Uiso 1 1 calc R . .
C9B C 0.1085(4) -0.0643(12) 0.8374(5) 0.0580(13) Uani 1 1 d . . .
H9B H 0.1403 0.0583 0.8776 0.070 Uiso 1 1 calc R . .
C10B C -0.0642(4) -0.5411(19) 0.8969(6) 0.0751(17) Uani 1 1 d . . .
H13B H -0.0938 -0.6481 0.8434 0.113 Uiso 1 1 calc R . .
H14B H -0.0975 -0.4084 0.9343 0.113 Uiso 1 1 calc R . .
H15B H -0.0418 -0.6672 0.9512 0.113 Uiso 1 1 calc R . .

loop_
_atom_site_aniso_label
_atom_site_aniso_U_11
_atom_site_aniso_U_22
_atom_site_aniso_U_33
_atom_site_aniso_U_23
_atom_site_aniso_U_13
_atom_site_aniso_U_12
O1A 0.063(2) 0.055(2) 0.056(2) -0.0016(17) -0.0034(17) 0.0086(17)
C1A 0.046(2) 0.052(3) 0.053(3) 0.000(2) 0.001(2) 0.004(2)
O2A 0.050(2) 0.061(2) 0.075(3) -0.009(2) 0.0092(17) -0.0075(17)
C2A 0.046(2) 0.037(2) 0.064(3) -0.003(2) 0.011(2) 0.0030(19)
O3A 0.0553(18) 0.0553(19) 0.0430(17) 0.0015(16) 0.0033(14) 0.0090(16)
C3A 0.072(3) 0.043(3) 0.051(3) 0.004(2) 0.016(2) 0.014(2)
C4A 0.043(2) 0.045(3) 0.049(2) 0.004(2) 0.0020(18) -0.0054(19)
C5A 0.060(3) 0.059(3) 0.047(3) -0.001(2) 0.003(2) -0.001(2)
C6A 0.077(4) 0.049(3) 0.048(2) 0.000(2) -0.005(2) -0.004(3)
C7A 0.053(3) 0.052(3) 0.053(3) 0.012(2) -0.011(2) -0.006(2)
C8A 0.044(2) 0.058(3) 0.061(3) 0.006(3) 0.003(2) 0.003(2)
C9A 0.047(2) 0.057(3) 0.054(3) -0.003(2) 0.000(2) 0.001(2)
C10A 0.078(4) 0.070(4) 0.068(4) 0.010(3) -0.014(3) 0.007(3)
O1B 0.073(2) 0.054(2) 0.068(2) -0.002(2) 0.015(2) -0.004(2)
C1B 0.037(2) 0.068(3) 0.064(3) -0.008(3) -0.001(2) 0.000(2)
C2B 0.048(2) 0.056(3) 0.060(3) -0.007(2) -0.003(2) -0.002(2)
O2B 0.053(2) 0.055(2) 0.081(3) -0.013(2) -0.0079(19) 0.0030(18)
C3B 0.061(3) 0.053(3) 0.061(3) -0.010(3) -0.011(2) -0.001(3)
O3B 0.0521(19) 0.062(2) 0.0483(18) -0.0019(17) 0.0000(15) -0.0079(17)
C4B 0.053(3) 0.046(3) 0.058(3) 0.000(2) -0.004(2) 0.005(2)
C5B 0.052(3) 0.070(3) 0.046(2) 0.001(3) -0.006(2) 0.000(2)
C6B 0.055(3) 0.070(4) 0.060(3) -0.007(3) -0.004(2) 0.002(3)
C7B 0.060(3) 0.050(3) 0.056(3) 0.008(2) 0.005(2) 0.005(2)
C8B 0.077(4) 0.070(4) 0.047(3) -0.001(3) 0.006(3) 0.005(3)
C9B 0.066(3) 0.054(3) 0.055(3) -0.002(2) -0.009(2) 0.003(3)
C10B 0.064(3) 0.096(5) 0.066(3) 0.004(4) 0.005(3) -0.006(4)

loop_
_atom_type_symbol
_atom_type_description
_atom_type_scat_dispersion_real
_atom_type_scat_dispersion_imag
_atom_type_scat_source
C C 0.0033 0.0016 'International Tables Vol C Tables 4.2.6.8 and 6.1.1.4'
H H 0.0000 0.0000 'International Tables Vol C Tables 4.2.6.8 and 6.1.1.4'
O O 0.0106 0.0060 'International Tables Vol C Tables 4.2.6.8 and 6.1.1.4'

loop_
_geom_angle_atom_site_label_1
_geom_angle_atom_site_label_2
_geom_angle_atom_site_label_3
_geom_angle
_geom_angle_site_symmetry_1
_geom_angle_site_symmetry_3
_geom_angle_publ_flag
C1A O1A H1A 109.5 . . ?
O1A C1A C2A 113.8(4) . . ?
O1A C1A H11A 108.8 . . ?
C2A C1A H11A 108.8 . . ?
O1A C1A H12A 108.8 . . ?
C2A C1A H12A 108.8 . . ?
H11A C1A H12A 107.7 . . ?
C2A O2A H2A 109.5 . . ?
O2A C2A C1A 107.2(5) . . ?
O2A C2A C3A 112.4(4) . . ?
C1A C2A C3A 111.9(4) . . ?
O2A C2A H21A 108.4 . . ?
C1A C2A H21A 108.4 . . ?
C3A C2A H21A 108.4 . . ?
C4A O3A C3A 117.5(4) . . ?
O3A C3A C2A 109.7(4) . . ?
O3A C3A H31A 109.7 . . ?
C2A C3A H31A 109.7 . . ?
O3A C3A H32A 109.7 . . ?
C2A C3A H32A 109.7 . . ?
H31A C3A H32A 108.2 . . ?
O3A C4A C9A 116.0(4) . . ?
O3A C4A C5A 124.2(5) . . ?
C9A C4A C5A 119.8(5) . . ?
C4A C5A C6A 118.0(5) . . ?
C4A C5A H5A 121.0 . . ?
C6A C5A H5A 121.0 . . ?
C7A C6A C5A 122.7(5) . . ?
C7A C6A H6A 118.7 . . ?
C5A C6A H6A 118.7 . . ?
C6A C7A C8A 118.3(5) . . ?
C6A C7A C10A 121.4(5) . . ?
C8A C7A C10A 120.2(6) . . ?
C7A C8A C9A 120.2(5) . . ?
C7A C8A H8A 119.9 . . ?
C9A C8A H8A 119.9 . . ?
C4A C9A C8A 121.0(5) . . ?
C4A C9A H9A 119.5 . . ?
C8A C9A H9A 119.5 . . ?
C7A C10A H13A 109.5 . . ?
C7A C10A H14A 109.5 . . ?
H13A C10A H14A 109.5 . . ?
C7A C10A H15A 109.5 . . ?
H13A C10A H15A 109.5 . . ?
H14A C10A H15A 109.5 . . ?
C1B O1B H1B 109.5 . . ?
O1B C1B C2B 111.6(5) . . ?
O1B C1B H11B 109.3 . . ?
C2B C1B H11B 109.3 . . ?
O1B C1B H12B 109.3 . . ?
C2B C1B H12B 109.3 . . ?
H11B C1B H12B 108.0 . . ?
O2B C2B C3B 111.2(5) . . ?
O2B C2B C1B 109.2(4) . . ?
C3B C2B C1B 112.8(4) . . ?
O2B C2B H21B 107.8 . . ?
C3B C2B H21B 107.8 . . ?
C1B C2B H21B 107.8 . . ?
C2B O2B H2B 109.5 . . ?
O3B C3B C2B 108.9(5) . . ?
O3B C3B H31B 109.9 . . ?
C2B C3B H31B 109.9 . . ?
O3B C3B H32B 109.9 . . ?
C2B C3B H32B 109.9 . . ?
H31B C3B H32B 108.3 . . ?
C4B O3B C3B 116.5(4) . . ?
C9B C4B O3B 126.1(5) . . ?
C9B C4B C5B 120.1(5) . . ?
O3B C4B C5B 113.8(5) . . ?
C6B C5B C4B 117.9(5) . . ?
C6B C5B H5B 121.1 . . ?
C4B C5B H5B 121.1 . . ?
C5B C6B C7B 122.8(6) . . ?
C5B C6B H6B 118.6 . . ?
C7B C6B H6B 118.6 . . ?
C8B C7B C6B 117.4(5) . . ?
C8B C7B C10B 121.7(6) . . ?
C6B C7B C10B 120.9(6) . . ?
C7B C8B C9B 122.4(5) . . ?
C7B C8B H8B 118.8 . . ?
C9B C8B H8B 118.8 . . ?
C4B C9B C8B 119.3(5) . . ?
C4B C9B H9B 120.4 . . ?
C8B C9B H9B 120.4 . . ?
C7B C10B H13B 109.5 . . ?
C7B C10B H14B 109.5 . . ?
H13B C10B H14B 109.5 . . ?
C7B C10B H15B 109.5 . . ?
H13B C10B H15B 109.5 . . ?
H14B C10B H15B 109.5 . . ?

loop_
_geom_bond_atom_site_label_1
_geom_bond_atom_site_label_2
_geom_bond_distance
_geom_bond_site_symmetry_2
_geom_bond_publ_flag
O1A C1A 1.427(7) . ?
O1A H1A 0.8200 . ?
C1A C2A 1.508(7) . ?
C1A H11A 0.9700 . ?
C1A H12A 0.9700 . ?
O2A C2A 1.435(7) . ?
O2A H2A 0.8200 . ?
C2A C3A 1.525(8) . ?
C2A H21A 0.9800 . ?
O3A C4A 1.355(6) . ?
O3A C3A 1.423(6) . ?
C3A H31A 0.9700 . ?
C3A H32A 0.9700 . ?
C4A C9A 1.376(7) . ?
C4A C5A 1.399(8) . ?
C5A C6A 1.412(9) . ?
C5A H5A 0.9300 . ?
C6A C7A 1.371(8) . ?
C6A H6A 0.9300 . ?
C7A C8A 1.391(8) . ?
C7A C10A 1.494(9) . ?
C8A C9A 1.402(8) . ?
C8A H8A 0.9300 . ?
C9A H9A 0.9300 . ?
C10A H13A 0.9600 . ?
C10A H14A 0.9600 . ?
C10A H15A 0.9600 . ?
O1B C1B 1.422(7) . ?
O1B H1B 0.8200 . ?
C1B C2B 1.522(9) . ?
C1B H11B 0.9700 . ?
C1B H12B 0.9700 . ?
C2B O2B 1.421(7) . ?
C2B C3B 1.511(8) . ?
C2B H21B 0.9800 . ?
O2B H2B 0.8200 . ?
C3B O3B 1.435(7) . ?
C3B H31B 0.9700 . ?
C3B H32B 0.9700 . ?
O3B C4B 1.370(7) . ?
C4B C9B 1.360(8) . ?
C4B C5B 1.408(8) . ?
C5B C6B 1.386(9) . ?
C5B H5B 0.9300 . ?
C6B C7B 1.388(9) . ?
C6B H6B 0.9300 . ?
C7B C8B 1.342(9) . ?
C7B C10B 1.507(9) . ?
C8B C9B 1.411(9) . ?
C8B H8B 0.9300 . ?
C9B H9B 0.9300 . ?
C10B H13B 0.9600 . ?
C10B H14B 0.9600 . ?
C10B H15B 0.9600 . ?

loop_
_geom_torsion_atom_site_label_1
_geom_torsion_atom_site_label_2
_geom_torsion_atom_site_label_3
_geom_torsion_atom_site_label_4
_geom_torsion
_geom_torsion_site_symmetry_1
_geom_torsion_site_symmetry_2
_geom_torsion_site_symmetry_3
_geom_torsion_site_symmetry_4
_geom_torsion_publ_flag
O1A C1A C2A O2A 74.6(5) . . . . ?
O1A C1A C2A C3A -161.8(4) . . . . ?
C4A O3A C3A C2A -178.2(4) . . . . ?
O2A C2A C3A O3A 70.6(5) . . . . ?
C1A C2A C3A O3A -50.0(6) . . . . ?
C3A O3A C4A C9A -179.1(4) . . . . ?
C3A O3A C4A C5A 1.0(7) . . . . ?
O3A C4A C5A C6A 177.4(5) . . . . ?
C9A C4A C5A C6A -2.5(8) . . . . ?
C4A C5A C6A C7A 1.5(9) . . . . ?
C5A C6A C7A C8A -0.2(9) . . . . ?
C5A C6A C7A C10A 177.4(6) . . . . ?
C6A C7A C8A C9A -0.1(8) . . . . ?
C10A C7A C8A C9A -177.7(5) . . . . ?
O3A C4A C9A C8A -177.7(5) . . . . ?
C5A C4A C9A C8A 2.3(8) . . . . ?
C7A C8A C9A C4A -1.0(8) . . . . ?
O1B C1B C2B O2B -69.7(6) . . . . ?
O1B C1B C2B C3B 166.1(4) . . . . ?
O2B C2B C3B O3B -70.9(6) . . . . ?
C1B C2B C3B O3B 52.1(6) . . . . ?
C2B C3B O3B C4B 177.6(4) . . . . ?
C3B O3B C4B C9B 2.8(8) . . . . ?
C3B O3B C4B C5B -177.0(4) . . . . ?
C9B C4B C5B C6B -0.9(8) . . . . ?
O3B C4B C5B C6B 179.0(5) . . . . ?
C4B C5B C6B C7B -0.5(9) . . . . ?
C5B C6B C7B C8B -0.6(9) . . . . ?
C5B C6B C7B C10B -178.9(6) . . . . ?
C6B C7B C8B C9B 3.1(9) . . . . ?
C10B C7B C8B C9B -178.6(6) . . . . ?
O3B C4B C9B C8B -176.5(5) . . . . ?
C5B C4B C9B C8B 3.3(8) . . . . ?
C7B C8B C9B C4B -4.6(9) . . . . ?
